data_2233398
loop_
_publ_author_name
'Leka, Zorica'
'Novakovi\'c, Sladjana B.'
'Pejovi\'c, Anka'
'Bogdanovi\'c, Goran A.'
'Vuki\'cevi\'c, Rastko D.'

_publ_section_title
;
 1-Ferrocenyl-3-(3-fluoroanilino)propan-1-one
;
_journal_coeditor_code BT5792
_journal_issue 2
_journal_name_full 'Acta Crystallographica Section E'
_journal_page_first m231
_journal_paper_doi 10.1107/S1600536812003510
_journal_volume 68
_journal_year 2012
_chemical_formula_iupac '[Fe (C5 H5) (C14 H13 F N O)]'
_chemical_formula_moiety 'C19 H18 F Fe N O'
_chemical_formula_sum 'C19 H18 F Fe N O'
_chemical_formula_weight 351.19
_chemical_name_systematic
;
1-Ferrocenyl-3-(3-fluoroanilino)propan-1-one
;
_space_group_IT_number 2
_symmetry_cell_setting triclinic
_symmetry_space_group_name_Hall '-P 1'
_symmetry_space_group_name_H-M 'P -1'
_atom_sites_solution_hydrogens geom
_atom_sites_solution_primary direct
_atom_sites_solution_secondary difmap
_audit_creation_method SHELXL-97
_cell_angle_alpha 86.548(4)
_cell_angle_beta 73.590(4)
_cell_angle_gamma 69.138(4)
_cell_formula_units_Z 2
_cell_length_a 7.6602(4)
_cell_length_b 9.6438(4)
_cell_length_c 12.0626(6)
_cell_measurement_reflns_used 2586
_cell_measurement_temperature 293(2)
_cell_measurement_theta_max 28.9587
_cell_measurement_theta_min 2.9583
_cell_volume 797.95(7)
_computing_cell_refinement 'CrysAlis PRO (Oxford Diffraction, 2009)'
_computing_data_collection 'CrysAlis PRO (Oxford Diffraction, 2009)'
_computing_data_reduction 'CrysAlis PRO (Oxford Diffraction, 2009)'
_computing_molecular_graphics 'ORTEP-3 (Farrugia, 1997) and POV-RAY (Persistence of Vision, 2004)'
_computing_publication_material 'WinGX (Farrugia, 1999), PLATON (Spek, 2009) and PARST (Nardelli, 1995)'
_computing_structure_refinement 'SHELXL97 (Sheldrick, 2008)'
_computing_structure_solution 'SHELXS97 (Sheldrick, 2008)'
_diffrn_ambient_temperature 293(2)
_diffrn_detector_area_resol_mean 16.3280
_diffrn_measured_fraction_theta_full 0.998
_diffrn_measured_fraction_theta_max 0.853
_diffrn_measurement_device_type 'Oxford Diffraction Xcalibur Sapphire3 Gemini'
_diffrn_measurement_method '\w scans'
_diffrn_radiation_monochromator graphite
_diffrn_radiation_source 'Enhance (Mo) X-ray Source'
_diffrn_radiation_type MoK\a
_diffrn_radiation_wavelength 0.71073
_diffrn_reflns_av_R_equivalents 0.0386
_diffrn_reflns_av_sigmaI/netI 0.0629
_diffrn_reflns_limit_h_max 10
_diffrn_reflns_limit_h_min -10
_diffrn_reflns_limit_k_max 13
_diffrn_reflns_limit_k_min -12
_diffrn_reflns_limit_l_max 16
_diffrn_reflns_limit_l_min -16
_diffrn_reflns_number 6470
_diffrn_reflns_theta_full 26.32
_diffrn_reflns_theta_max 29.02
_diffrn_reflns_theta_min 2.96
_exptl_absorpt_coefficient_mu 0.958
_exptl_absorpt_correction_T_max 1.00000
_exptl_absorpt_correction_T_min 0.89229
_exptl_absorpt_correction_type multi-scan
_exptl_absorpt_process_details
;
(CrysAlis PRO; Oxford Diffraction, 2009)
;
_exptl_crystal_colour orange
_exptl_crystal_density_diffrn 1.462
_exptl_crystal_density_method 'not measured'
_exptl_crystal_description prismatic
_exptl_crystal_F_000 364
_exptl_crystal_size_max 0.30
_exptl_crystal_size_mid 0.24
_exptl_crystal_size_min 0.22
_refine_diff_density_max 0.323
_refine_diff_density_min -0.419
_refine_ls_extinction_method none
_refine_ls_goodness_of_fit_ref 1.057
_refine_ls_hydrogen_treatment mixed
_refine_ls_matrix_type full
_refine_ls_number_parameters 212
_refine_ls_number_reflns 3637
_refine_ls_number_restraints 0
_refine_ls_restrained_S_all 1.057
_refine_ls_R_factor_all 0.0717
_refine_ls_R_factor_gt 0.0491
_refine_ls_shift/su_max 0.000
_refine_ls_shift/su_mean 0.000
_refine_ls_structure_factor_coef Fsqd
_refine_ls_weighting_details 'calc w=1/[\s^2^(Fo^2^)+(0.0311P)^2^+0.0409P] where P=(Fo^2^+2Fc^2^)/3'
_refine_ls_weighting_scheme calc
_refine_ls_wR_factor_gt 0.0889
_refine_ls_wR_factor_ref 0.1017
_reflns_number_gt 2733
_reflns_number_total 3637
_reflns_threshold_expression I>2\s(I)
_cod_data_source_file bt5792.cif
_cod_data_source_block I
_cod_database_code 2233398
_cod_database_fobs_code 2233398

loop_
_symmetry_equiv_pos_as_xyz
'x, y, z'
'-x, -y, -z'

loop_
_atom_site_type_symbol
_atom_site_label
_atom_site_fract_x
_atom_site_fract_y
_atom_site_fract_z
_atom_site_U_iso_or_equiv
_atom_site_adp_type
_atom_site_calc_flag
_atom_site_refinement_flags
_atom_site_occupancy
_atom_site_symmetry_multiplicity
Fe Fe -0.00273(5) 0.82243(4) 0.71263(3) 0.04303(14) Uani d . 1 1
F F1 0.7892(3) 0.3862(3) 0.90812(18) 0.0882(7) Uani d . 1 1
O O1 0.2719(2) 0.5199(2) 0.48403(16) 0.0499(5) Uani d . 1 1
N N1 0.4911(3) 0.2934(3) 0.6422(2) 0.0449(6) Uani d . 1 1
C C1 -0.0198(3) 0.6710(3) 0.6119(2) 0.0372(6) Uani d . 1 1
C C2 -0.1753(3) 0.7020(3) 0.7169(2) 0.0448(7) Uani d . 1 1
H H2 -0.1983 0.6335 0.7714 0.054 Uiso calc R 1 1
C C3 -0.2873(4) 0.8550(3) 0.7229(3) 0.0536(8) Uani d . 1 1
H H3 -0.3970 0.9051 0.7823 0.064 Uiso calc R 1 1
C C4 -0.2040(4) 0.9184(3) 0.6233(3) 0.0560(8) Uani d . 1 1
H H4 -0.2504 1.0178 0.6057 0.067 Uiso calc R 1 1
C C5 -0.0400(4) 0.8082(3) 0.5550(2) 0.0473(7) Uani d . 1 1
H H5 0.0413 0.8216 0.4850 0.057 Uiso calc R 1 1
C C6 0.2666(5) 0.7445(4) 0.7374(4) 0.0795(12) Uani d . 1 1
H H6 0.3657 0.6561 0.7055 0.095 Uiso calc R 1 1
C C7 0.1231(8) 0.7621(6) 0.8431(4) 0.0967(15) Uani d . 1 1
H H7 0.1092 0.6879 0.8941 0.116 Uiso calc R 1 1
C C8 0.0042(6) 0.9130(6) 0.8577(4) 0.0878(12) Uani d . 1 1
H H8 -0.1030 0.9561 0.9206 0.105 Uiso calc R 1 1
C C9 0.0721(5) 0.9861(4) 0.7643(4) 0.0719(10) Uani d . 1 1
H H9 0.0192 1.0871 0.7533 0.086 Uiso calc R 1 1
C C10 0.2342(4) 0.8836(4) 0.6881(3) 0.0671(9) Uani d . 1 1
H H10 0.3074 0.9040 0.6176 0.081 Uiso calc R 1 1
C C11 0.1432(3) 0.5307(3) 0.5732(2) 0.0363(6) Uani d . 1 1
C C12 0.1427(3) 0.3981(3) 0.6467(2) 0.0404(6) Uani d . 1 1
H H12A 0.0391 0.3664 0.6403 0.048 Uiso calc R 1 1
H H12B 0.1158 0.4275 0.7270 0.048 Uiso calc R 1 1
C C13 0.3347(3) 0.2684(3) 0.6115(2) 0.0443(7) Uani d . 1 1
H H13A 0.3168 0.1803 0.6483 0.053 Uiso calc R 1 1
H H13B 0.3718 0.2496 0.5285 0.053 Uiso calc R 1 1
C C14 0.5010(3) 0.2932(3) 0.7547(2) 0.0397(6) Uani d . 1 1
C C15 0.3909(4) 0.2347(3) 0.8445(3) 0.0551(8) Uani d . 1 1
H H15 0.2988 0.2008 0.8311 0.066 Uiso calc R 1 1
C C16 0.4193(4) 0.2273(4) 0.9534(3) 0.0674(10) Uani d . 1 1
H H16 0.3464 0.1870 1.0123 0.081 Uiso calc R 1 1
C C17 0.5519(4) 0.2778(4) 0.9769(3) 0.0672(9) Uani d . 1 1
H H17 0.5706 0.2723 1.0502 0.081 Uiso calc R 1 1
C C18 0.6549(4) 0.3361(4) 0.8883(3) 0.0553(8) Uani d . 1 1
C C19 0.6334(3) 0.3462(3) 0.7795(2) 0.0458(7) Uani d . 1 1
H H19 0.7066 0.3882 0.7222 0.055 Uiso calc R 1 1
H H1N 0.541(4) 0.349(3) 0.601(2) 0.044(8) Uiso d . 1 1

loop_
_atom_site_aniso_label
_atom_site_aniso_U_11
_atom_site_aniso_U_22
_atom_site_aniso_U_33
_atom_site_aniso_U_12
_atom_site_aniso_U_13
_atom_site_aniso_U_23
Fe 0.0435(2) 0.0423(2) 0.0477(3) -0.01725(18) -0.01646(18) 0.00022(17)
F1 0.0864(13) 0.1340(19) 0.0769(15) -0.0679(14) -0.0380(11) 0.0171(13)
O1 0.0517(11) 0.0520(11) 0.0418(12) -0.0225(9) -0.0014(9) 0.0042(9)
N1 0.0368(12) 0.0494(14) 0.0487(16) -0.0169(11) -0.0119(11) 0.0105(12)
C1 0.0404(13) 0.0377(13) 0.0416(16) -0.0184(11) -0.0182(12) 0.0036(11)
C2 0.0397(13) 0.0473(16) 0.0511(18) -0.0210(13) -0.0116(12) 0.0060(13)
C3 0.0384(14) 0.0529(18) 0.065(2) -0.0101(14) -0.0133(14) -0.0049(15)
C4 0.0571(17) 0.0424(16) 0.071(2) -0.0112(15) -0.0320(16) 0.0091(15)
C5 0.0583(16) 0.0459(15) 0.0442(17) -0.0215(14) -0.0224(14) 0.0122(13)
C6 0.066(2) 0.065(2) 0.123(4) -0.0124(19) -0.061(2) -0.011(2)
C7 0.143(4) 0.124(4) 0.089(3) -0.090(3) -0.087(3) 0.050(3)
C8 0.086(3) 0.131(4) 0.062(3) -0.058(3) -0.013(2) -0.030(3)
C9 0.0600(19) 0.061(2) 0.100(3) -0.0257(17) -0.0199(19) -0.023(2)
C10 0.0514(17) 0.078(2) 0.081(3) -0.0330(18) -0.0153(17) -0.0121(19)
C11 0.0393(13) 0.0392(14) 0.0380(15) -0.0202(11) -0.0145(12) 0.0032(11)
C12 0.0373(13) 0.0434(15) 0.0432(16) -0.0184(12) -0.0109(11) 0.0063(12)
C13 0.0461(14) 0.0382(14) 0.0502(18) -0.0169(12) -0.0136(13) 0.0034(12)
C14 0.0323(12) 0.0375(14) 0.0425(16) -0.0076(11) -0.0070(11) 0.0054(11)
C15 0.0498(16) 0.066(2) 0.059(2) -0.0323(15) -0.0171(15) 0.0151(16)
C16 0.0664(19) 0.092(3) 0.050(2) -0.0414(19) -0.0132(16) 0.0199(18)
C17 0.070(2) 0.096(3) 0.044(2) -0.037(2) -0.0199(16) 0.0094(18)
C18 0.0460(15) 0.069(2) 0.057(2) -0.0261(15) -0.0169(14) 0.0030(16)
C19 0.0372(13) 0.0527(17) 0.0475(18) -0.0185(13) -0.0098(12) 0.0090(13)

loop_
_atom_type_symbol
_atom_type_description
_atom_type_scat_dispersion_real
_atom_type_scat_dispersion_imag
_atom_type_scat_source
C C 0.0033 0.0016 'International Tables Vol C Tables 4.2.6.8 and 6.1.1.4'
H H 0.0000 0.0000 'International Tables Vol C Tables 4.2.6.8 and 6.1.1.4'
N N 0.0061 0.0033 'International Tables Vol C Tables 4.2.6.8 and 6.1.1.4'
O O 0.0106 0.0060 'International Tables Vol C Tables 4.2.6.8 and 6.1.1.4'
F F 0.0171 0.0103 'International Tables Vol C Tables 4.2.6.8 and 6.1.1.4'
Fe Fe 0.3463 0.8444 'International Tables Vol C Tables 4.2.6.8 and 6.1.1.4'

loop_
_geom_angle_atom_site_label_1
_geom_angle_atom_site_label_2
_geom_angle_atom_site_label_3
_geom_angle
C1 Fe C5 41.55(10)
C1 Fe C7 121.77(16)
C5 Fe C7 157.2(2)
C1 Fe C8 157.73(16)
C5 Fe C8 159.81(17)
C7 Fe C8 40.61(17)
C1 Fe C6 107.95(13)
C5 Fe C6 121.21(15)
C7 Fe C6 40.47(16)
C8 Fe C6 67.65(16)
C1 Fe C2 41.40(10)
C5 Fe C2 69.20(11)
C7 Fe C2 108.79(14)
C8 Fe C2 122.24(15)
C6 Fe C2 126.19(13)
C1 Fe C10 124.64(12)
C5 Fe C10 106.96(13)
C7 Fe C10 67.81(16)
C8 Fe C10 67.08(15)
C6 Fe C10 40.25(13)
C2 Fe C10 162.67(12)
C1 Fe C9 161.18(13)
C5 Fe C9 123.84(14)
C7 Fe C9 67.37(16)
C8 Fe C9 39.32(15)
C6 Fe C9 67.32(14)
C2 Fe C9 156.06(13)
C10 Fe C9 40.02(13)
C1 Fe C4 68.51(11)
C5 Fe C4 40.20(11)
C7 Fe C4 161.8(2)
C8 Fe C4 124.67(16)
C6 Fe C4 155.86(16)
C2 Fe C4 67.94(11)
C10 Fe C4 120.74(14)
C9 Fe C4 107.89(14)
C1 Fe C3 68.74(11)
C5 Fe C3 68.21(12)
C7 Fe C3 125.88(17)
C8 Fe C3 108.67(14)
C6 Fe C3 162.91(15)
C2 Fe C3 40.37(10)
C10 Fe C3 155.42(13)
C9 Fe C3 121.22(12)
C4 Fe C3 40.10(11)
C14 N1 C13 122.9(2)
C14 N1 H1N 114(2)
C13 N1 H1N 116.5(18)
C5 C1 C2 107.1(2)
C5 C1 C11 125.0(2)
C2 C1 C11 127.6(2)
C5 C1 Fe 69.42(16)
C2 C1 Fe 70.07(15)
C11 C1 Fe 121.02(16)
C3 C2 C1 107.8(2)
C3 C2 Fe 70.61(16)
C1 C2 Fe 68.53(14)
C3 C2 H2 126.1
C1 C2 H2 126.1
Fe C2 H2 126.3
C4 C3 C2 108.0(2)
C4 C3 Fe 69.62(15)
C2 C3 Fe 69.02(14)
C4 C3 H3 126.0
C2 C3 H3 126.0
Fe C3 H3 127.0
C5 C4 C3 109.1(2)
C5 C4 Fe 68.83(15)
C3 C4 Fe 70.28(15)
C5 C4 H4 125.4
C3 C4 H4 125.4
Fe C4 H4 127.0
C4 C5 C1 107.9(2)
C4 C5 Fe 70.97(17)
C1 C5 Fe 69.04(15)
C4 C5 H5 126.1
C1 C5 H5 126.1
Fe C5 H5 125.5
C10 C6 C7 108.0(3)
C10 C6 Fe 70.29(17)
C7 C6 Fe 69.46(19)
C10 C6 H6 126.0
C7 C6 H6 126.0
Fe C6 H6 125.8
C6 C7 C8 107.1(3)
C6 C7 Fe 70.07(19)
C8 C7 Fe 69.7(2)
C6 C7 H7 126.5
C8 C7 H7 126.5
Fe C7 H7 125.3
C9 C8 C7 108.8(4)
C9 C8 Fe 71.0(2)
C7 C8 Fe 69.6(2)
C9 C8 H8 125.6
C7 C8 H8 125.6
Fe C8 H8 125.3
C8 C9 C10 108.6(4)
C8 C9 Fe 69.6(2)
C10 C9 Fe 69.97(19)
C8 C9 H9 125.7
C10 C9 H9 125.7
Fe C9 H9 126.3
C9 C10 C6 107.5(3)
C9 C10 Fe 70.01(18)
C6 C10 Fe 69.46(19)
C9 C10 H10 126.2
C6 C10 H10 126.2
Fe C10 H10 125.9
O1 C11 C1 121.5(2)
O1 C11 C12 121.0(2)
C1 C11 C12 117.5(2)
C11 C12 C13 112.7(2)
C11 C12 H12A 109.1
C13 C12 H12A 109.1
C11 C12 H12B 109.1
C13 C12 H12B 109.1
H12A C12 H12B 107.8
N1 C13 C12 113.3(2)
N1 C13 H13A 108.9
C12 C13 H13A 108.9
N1 C13 H13B 108.9
C12 C13 H13B 108.9
H13A C13 H13B 107.7
N1 C14 C19 119.0(2)
N1 C14 C15 122.8(3)
C19 C14 C15 118.1(3)
C16 C15 C14 119.8(3)
C16 C15 H15 120.1
C14 C15 H15 120.1
C17 C16 C15 121.9(3)
C17 C16 H16 119.1
C15 C16 H16 119.1
C18 C17 C16 117.0(3)
C18 C17 H17 121.5
C16 C17 H17 121.5
C17 C18 F1 118.7(3)
C17 C18 C19 123.7(3)
F1 C18 C19 117.5(3)
C18 C19 C14 119.5(3)
C18 C19 H19 120.3
C14 C19 H19 120.3

loop_
_geom_bond_atom_site_label_1
_geom_bond_atom_site_label_2
_geom_bond_distance
Fe C1 2.015(3)
Fe C5 2.021(3)
Fe C7 2.023(3)
Fe C8 2.024(4)
Fe C6 2.031(3)
Fe C2 2.036(3)
Fe C10 2.042(3)
Fe C9 2.042(3)
Fe C4 2.048(3)
Fe C3 2.057(3)
F1 C18 1.362(3)
O1 C11 1.217(3)
N1 C14 1.380(4)
N1 C13 1.448(3)
N1 H1N 0.83(3)
C1 C5 1.432(3)
C1 C2 1.432(3)
C1 C11 1.467(3)
C2 C3 1.412(4)
C2 H2 0.9300
C3 C4 1.408(4)
C3 H3 0.9300
C4 C5 1.399(4)
C4 H4 0.9300
C5 H5 0.9300
C6 C10 1.401(5)
C6 C7 1.402(5)
C6 H6 0.9300
C7 C8 1.405(6)
C7 H7 0.9300
C8 C9 1.368(5)
C8 H8 0.9300
C9 C10 1.398(4)
C9 H9 0.9300
C10 H10 0.9300
C11 C12 1.511(3)
C12 C13 1.520(3)
C12 H12A 0.9700
C12 H12B 0.9700
C13 H13A 0.9700
C13 H13B 0.9700
C14 C19 1.392(4)
C14 C15 1.397(4)
C15 C16 1.385(4)
C15 H15 0.9300
C16 C17 1.371(4)
C16 H16 0.9300
C17 C18 1.359(4)
C17 H17 0.9300
C18 C19 1.362(4)
C19 H19 0.9300

loop_
_geom_hbond_atom_site_label_D
_geom_hbond_atom_site_label_H
_geom_hbond_atom_site_label_A
_geom_hbond_site_symmetry_A
_geom_hbond_distance_DH
_geom_hbond_distance_HA
_geom_hbond_distance_DA
_geom_hbond_angle_DHA
_geom_hbond_publ_flag
N1 H1N O1 2_666 0.83(3) 2.24(3) 3.049(3) 165(3) y
C19 H19 O1 2_666 0.93 2.57 3.342(3) 141 y
C4 H4 N1 1_465 0.93 2.66 3.517(3) 153 y

loop_
_geom_torsion_atom_site_label_1
_geom_torsion_atom_site_label_2
_geom_torsion_atom_site_label_3
_geom_torsion_atom_site_label_4
_geom_torsion
C7 Fe C1 C5 -159.4(2)
C8 Fe C1 C5 168.2(3)
C6 Fe C1 C5 -117.1(2)
C2 Fe C1 C5 118.1(2)
C10 Fe C1 C5 -75.8(2)
C9 Fe C1 C5 -44.9(4)
C4 Fe C1 C5 37.50(16)
C3 Fe C1 C5 80.70(16)
C5 Fe C1 C2 -118.1(2)
C7 Fe C1 C2 82.6(2)
C8 Fe C1 C2 50.1(4)
C6 Fe C1 C2 124.83(19)
C10 Fe C1 C2 166.12(17)
C9 Fe C1 C2 -163.0(3)
C4 Fe C1 C2 -80.57(16)
C3 Fe C1 C2 -37.36(15)
C5 Fe C1 C11 119.3(3)
C7 Fe C1 C11 -40.1(3)
C8 Fe C1 C11 -72.6(4)
C6 Fe C1 C11 2.1(3)
C2 Fe C1 C11 -122.7(3)
C10 Fe C1 C11 43.4(3)
C9 Fe C1 C11 74.3(4)
C4 Fe C1 C11 156.7(2)
C3 Fe C1 C11 -160.0(2)
C5 C1 C2 C3 0.1(3)
C11 C1 C2 C3 174.3(2)
Fe C1 C2 C3 59.91(19)
C5 C1 C2 Fe -59.81(18)
C11 C1 C2 Fe 114.4(3)
C1 Fe C2 C3 -119.2(2)
C5 Fe C2 C3 -80.42(18)
C7 Fe C2 C3 123.8(2)
C8 Fe C2 C3 80.9(2)
C6 Fe C2 C3 165.4(2)
C10 Fe C2 C3 -160.7(4)
C9 Fe C2 C3 47.4(4)
C4 Fe C2 C3 -37.11(17)
C5 Fe C2 C1 38.76(14)
C7 Fe C2 C1 -117.1(2)
C8 Fe C2 C1 -159.89(19)
C6 Fe C2 C1 -75.4(2)
C10 Fe C2 C1 -41.5(5)
C9 Fe C2 C1 166.5(3)
C4 Fe C2 C1 82.07(16)
C3 Fe C2 C1 119.2(2)
C1 C2 C3 C4 0.2(3)
Fe C2 C3 C4 58.9(2)
C1 C2 C3 Fe -58.60(18)
C1 Fe C3 C4 -81.48(19)
C5 Fe C3 C4 -36.66(18)
C7 Fe C3 C4 164.0(2)
C8 Fe C3 C4 122.1(2)
C6 Fe C3 C4 -163.4(5)
C2 Fe C3 C4 -119.8(3)
C10 Fe C3 C4 46.5(4)
C9 Fe C3 C4 80.7(2)
C1 Fe C3 C2 38.28(16)
C5 Fe C3 C2 83.11(18)
C7 Fe C3 C2 -76.3(3)
C8 Fe C3 C2 -118.2(2)
C6 Fe C3 C2 -43.6(5)
C10 Fe C3 C2 166.3(3)
C9 Fe C3 C2 -159.6(2)
C4 Fe C3 C2 119.8(3)
C2 C3 C4 C5 -0.5(3)
Fe C3 C4 C5 58.0(2)
C2 C3 C4 Fe -58.5(2)
C1 Fe C4 C5 -38.72(16)
C7 Fe C4 C5 -166.6(4)
C8 Fe C4 C5 161.7(2)
C6 Fe C4 C5 47.3(4)
C2 Fe C4 C5 -83.46(18)
C10 Fe C4 C5 79.8(2)
C9 Fe C4 C5 121.65(19)
C3 Fe C4 C5 -120.8(3)
C1 Fe C4 C3 82.09(18)
C5 Fe C4 C3 120.8(3)
C7 Fe C4 C3 -45.8(5)
C8 Fe C4 C3 -77.5(2)
C6 Fe C4 C3 168.2(3)
C2 Fe C4 C3 37.35(18)
C10 Fe C4 C3 -159.44(18)
C9 Fe C4 C3 -117.5(2)
C3 C4 C5 C1 0.6(3)
Fe C4 C5 C1 59.42(18)
C3 C4 C5 Fe -58.8(2)
C2 C1 C5 C4 -0.4(3)
C11 C1 C5 C4 -174.8(2)
Fe C1 C5 C4 -60.6(2)
C2 C1 C5 Fe 60.22(18)
C11 C1 C5 Fe -114.1(2)
C1 Fe C5 C4 118.7(2)
C7 Fe C5 C4 169.2(3)
C8 Fe C5 C4 -48.4(4)
C6 Fe C5 C4 -159.41(19)
C2 Fe C5 C4 80.03(18)
C10 Fe C5 C4 -117.84(19)
C9 Fe C5 C4 -77.3(2)
C3 Fe C5 C4 36.57(17)
C7 Fe C5 C1 50.6(4)
C8 Fe C5 C1 -167.0(3)
C6 Fe C5 C1 81.9(2)
C2 Fe C5 C1 -38.62(14)
C10 Fe C5 C1 123.50(17)
C9 Fe C5 C1 164.08(15)
C4 Fe C5 C1 -118.7(2)
C3 Fe C5 C1 -82.09(16)
C1 Fe C6 C10 122.8(2)
C5 Fe C6 C10 79.2(2)
C7 Fe C6 C10 -118.9(3)
C8 Fe C6 C10 -80.4(3)
C2 Fe C6 C10 165.10(19)
C9 Fe C6 C10 -37.7(2)
C4 Fe C6 C10 45.5(4)
C3 Fe C6 C10 -161.3(4)
C1 Fe C6 C7 -118.2(3)
C5 Fe C6 C7 -161.9(2)
C8 Fe C6 C7 38.5(2)
C2 Fe C6 C7 -76.0(3)
C10 Fe C6 C7 118.9(3)
C9 Fe C6 C7 81.2(3)
C4 Fe C6 C7 164.4(3)
C3 Fe C6 C7 -42.3(6)
C10 C6 C7 C8 -0.2(4)
Fe C6 C7 C8 -60.2(2)
C10 C6 C7 Fe 60.0(2)
C1 Fe C7 C6 80.4(2)
C5 Fe C7 C6 43.3(5)
C8 Fe C7 C6 -117.8(3)
C2 Fe C7 C6 124.2(2)
C10 Fe C7 C6 -37.6(2)
C9 Fe C7 C6 -81.1(2)
C4 Fe C7 C6 -159.4(4)
C3 Fe C7 C6 165.9(2)
C1 Fe C7 C8 -161.8(2)
C5 Fe C7 C8 161.1(3)
C6 Fe C7 C8 117.8(3)
C2 Fe C7 C8 -118.0(2)
C10 Fe C7 C8 80.2(3)
C9 Fe C7 C8 36.7(2)
C4 Fe C7 C8 -41.6(6)
C3 Fe C7 C8 -76.3(3)
C6 C7 C8 C9 -0.1(4)
Fe C7 C8 C9 -60.5(3)
C6 C7 C8 Fe 60.4(2)
C1 Fe C8 C9 163.9(3)
C5 Fe C8 C9 -39.3(5)
C7 Fe C8 C9 119.4(3)
C6 Fe C8 C9 81.0(2)
C2 Fe C8 C9 -159.27(18)
C10 Fe C8 C9 37.3(2)
C4 Fe C8 C9 -75.2(3)
C3 Fe C8 C9 -116.8(2)
C1 Fe C8 C7 44.5(5)
C5 Fe C8 C7 -158.7(4)
C6 Fe C8 C7 -38.4(2)
C2 Fe C8 C7 81.3(3)
C10 Fe C8 C7 -82.1(3)
C9 Fe C8 C7 -119.4(3)
C4 Fe C8 C7 165.4(2)
C3 Fe C8 C7 123.8(3)
C7 C8 C9 C10 0.4(4)
Fe C8 C9 C10 -59.3(2)
C7 C8 C9 Fe 59.6(3)
C1 Fe C9 C8 -160.9(3)
C5 Fe C9 C8 164.7(2)
C7 Fe C9 C8 -37.9(2)
C6 Fe C9 C8 -81.9(3)
C2 Fe C9 C8 47.5(4)
C10 Fe C9 C8 -119.9(3)
C4 Fe C9 C8 123.3(2)
C3 Fe C9 C8 81.4(3)
C1 Fe C9 C10 -41.1(5)
C5 Fe C9 C10 -75.4(3)
C7 Fe C9 C10 82.0(3)
C8 Fe C9 C10 119.9(3)
C6 Fe C9 C10 37.9(2)
C2 Fe C9 C10 167.4(3)
C4 Fe C9 C10 -116.8(2)
C3 Fe C9 C10 -158.7(2)
C8 C9 C10 C6 -0.5(4)
Fe C9 C10 C6 -59.6(2)
C8 C9 C10 Fe 59.1(2)
C7 C6 C10 C9 0.4(4)
Fe C6 C10 C9 59.9(2)
C7 C6 C10 Fe -59.5(2)
C1 Fe C10 C9 165.1(2)
C5 Fe C10 C9 122.8(2)
C7 Fe C10 C9 -80.8(3)
C8 Fe C10 C9 -36.6(2)
C6 Fe C10 C9 -118.6(3)
C2 Fe C10 C9 -162.7(4)
C4 Fe C10 C9 81.2(3)
C3 Fe C10 C9 48.3(4)
C1 Fe C10 C6 -76.3(3)
C5 Fe C10 C6 -118.6(2)
C7 Fe C10 C6 37.8(2)
C8 Fe C10 C6 82.0(3)
C2 Fe C10 C6 -44.1(5)
C9 Fe C10 C6 118.6(3)
C4 Fe C10 C6 -160.2(2)
C3 Fe C10 C6 166.9(3)
C5 C1 C11 O1 -3.5(4)
C2 C1 C11 O1 -176.7(3)
Fe C1 C11 O1 -88.9(3)
C5 C1 C11 C12 178.2(2)
C2 C1 C11 C12 5.0(4)
Fe C1 C11 C12 92.8(2)
O1 C11 C12 C13 12.5(4)
C1 C11 C12 C13 -169.1(2)
C14 N1 C13 C12 72.1(3)
C11 C12 C13 N1 71.8(3)
C13 N1 C14 C19 -167.6(2)
C13 N1 C14 C15 15.9(4)
N1 C14 C15 C16 174.8(3)
C19 C14 C15 C16 -1.7(4)
C14 C15 C16 C17 0.8(5)
C15 C16 C17 C18 0.2(5)
C16 C17 C18 F1 -179.4(3)
C16 C17 C18 C19 -0.2(5)
C17 C18 C19 C14 -0.7(5)
F1 C18 C19 C14 178.5(3)
N1 C14 C19 C18 -175.0(2)
C15 C14 C19 C18 1.6(4)
